data_4301259
loop_
_publ_author_name
'Christos Lampropoulos'
'Theocharis C. Stamatatos'
'Khalil A. Abboud'
'George Christou'

_publ_section_title
;
Initial Use of Dioximate Ligands in 3d/4f Cluster Chemistry: Synthesis,
Structure, and Magnetic Studies of an Unusual [GdIII2MnIVO]8+ Complex
;
_journal_name_full 'Inorganic Chemistry'
_journal_page_first 429
_journal_page_last 431
_journal_paper_doi 10.1021/ic802005a
_journal_volume 48
_journal_year 2009
_chemical_formula_sum 'C70 H75 Gd2 Mn N19 O15'
_chemical_formula_weight 1791.93
_chemical_name_systematic
; 
 ? 
;
_space_group_IT_number 15
_symmetry_cell_setting monoclinic
_symmetry_space_group_name_Hall '-I 2ya'
_symmetry_space_group_name_H-M 'I 1 2/a 1'
_atom_sites_solution_hydrogens geom
_atom_sites_solution_primary direct
_atom_sites_solution_secondary difmap
_audit_creation_method SHELXL-97
_audit_update_record
;
2008-05-30 # Formatted by publCIF
;
_cell_angle_alpha 90.00
_cell_angle_beta 90.155(2)
_cell_angle_gamma 90.00
_cell_formula_units_Z 8
_cell_length_a 19.424(2)
_cell_length_b 27.132(3)
_cell_length_c 30.071(3)
_cell_measurement_reflns_used 46
_cell_measurement_temperature 173(2)
_cell_measurement_theta_max 28.0
_cell_measurement_theta_min 2.0
_cell_volume 15848(3)
_computing_cell_refinement 'Bruker SMART v5.624 & SAINT 6.36a (Bruker 1998)'
_computing_data_collection 'Bruker SMART v5.624 (Bruker 1998)'
_computing_data_reduction 'Bruker SHELXTL v6.14 (Bruker 2000)'
_computing_molecular_graphics 'Bruker SHELXTL v6.14'
_computing_publication_material 'Bruker SHELXTL v6.14'
_computing_structure_refinement 'Bruker SHELXTL v6.14'
_computing_structure_solution 'Bruker SHELXTL v6.14'
_diffrn_ambient_temperature 173(2)
_diffrn_measured_fraction_theta_full 0.997
_diffrn_measured_fraction_theta_max 0.997
_diffrn_measurement_device_type 'SMART CCD area detector'
_diffrn_measurement_method '\w scans'
_diffrn_radiation_monochromator graphite
_diffrn_radiation_source 'fine-focus sealed tube'
_diffrn_radiation_type MoK\a
_diffrn_radiation_wavelength 0.71073
_diffrn_reflns_av_R_equivalents 0.1808
_diffrn_reflns_av_sigmaI/netI 0.2736
_diffrn_reflns_limit_h_max 25
_diffrn_reflns_limit_h_min -21
_diffrn_reflns_limit_k_max 35
_diffrn_reflns_limit_k_min -29
_diffrn_reflns_limit_l_max 39
_diffrn_reflns_limit_l_min -39
_diffrn_reflns_number 53619
_diffrn_reflns_theta_full 27.50
_diffrn_reflns_theta_max 27.50
_diffrn_reflns_theta_min 1.50
_diffrn_standards_decay_% 1
_diffrn_standards_number 0
_exptl_absorpt_coefficient_mu 1.884
_exptl_absorpt_correction_T_max 0.9633
_exptl_absorpt_correction_T_min 0.5667
_exptl_absorpt_correction_type integration
_exptl_absorpt_process_details 'based on measured indexed crystal faces, Bruker SHELXTL  v6.12 (Bruker 1998)'
_exptl_crystal_colour red
_exptl_crystal_density_diffrn 1.502
_exptl_crystal_density_method 'not measured'
_exptl_crystal_description needles
_exptl_crystal_F_000 7208
_exptl_crystal_size_max 0.34
_exptl_crystal_size_mid 0.05
_exptl_crystal_size_min 0.02
_refine_diff_density_max 2.244
_refine_diff_density_min -0.799
_refine_diff_density_rms 0.193
_refine_ls_extinction_method none
_refine_ls_goodness_of_fit_ref 0.849
_refine_ls_hydrogen_treatment constr
_refine_ls_matrix_type full
_refine_ls_number_parameters 655
_refine_ls_number_reflns 18160
_refine_ls_number_restraints 2
_refine_ls_restrained_S_all 0.849
_refine_ls_R_factor_all 0.2068
_refine_ls_R_factor_gt 0.0887
_refine_ls_shift/su_max 0.007
_refine_ls_shift/su_mean 0.000
_refine_ls_structure_factor_coef Fsqd
_refine_ls_weighting_details 'calc w=1/[\s^2^(Fo^2^)+(0.0971P)^2^] where P=(Fo^2^+2Fc^2^)/3'
_refine_ls_weighting_scheme calc
_refine_ls_wR_factor_gt 0.1976
_refine_ls_wR_factor_ref 0.2304
_reflns_number_gt 6822
_reflns_number_total 18160
_reflns_threshold_expression I>2\s(I)
_cod_data_source_file ic802005a_si_002.cif
_cod_data_source_block xl59
_cod_depositor_comments
;
The following automatic conversions were performed:
'_symmetry_cell_setting' value 'Monoclinic' changed to 'monoclinic'
according to '/home/saulius/struct/CIF-dictionaries/cif_core.dic'
dictionary named 'cif_core.dic' version 2.4.1 from 2010-06-29.

Automatic conversion script
Id: cif_fix_enum 1527 2010-12-29 10:47:43Z saulius 
;
_cod_original_sg_symbol_H-M 'I 2/a'
_cod_database_code 4301259

loop_
_symmetry_equiv_pos_as_xyz
'x, y, z'
'-x+1/2, y, -z'
'x+1/2, y+1/2, z+1/2'
'-x+1, y+1/2, -z+1/2'
'-x, -y, -z'
'x-1/2, -y, z'
'-x+1/2, -y+1/2, -z+1/2'
'x, -y+1/2, z+1/2'

loop_
_atom_site_label
_atom_site_type_symbol
_atom_site_fract_x
_atom_site_fract_y
_atom_site_fract_z
_atom_site_U_iso_or_equiv
_atom_site_adp_type
_atom_site_occupancy
_atom_site_symmetry_multiplicity
_atom_site_calc_flag
_atom_site_refinement_flags
_atom_site_disorder_assembly
_atom_site_disorder_group
Gd1 Gd 0.97668(3) 0.01868(2) 0.18910(2) 0.04022(19) Uani 1 1 d . . .
Gd2 Gd 1.07679(3) 0.15872(2) 0.19160(2) 0.0461(2) Uani 1 1 d . . .
Mn1 Mn 1.04701(8) 0.08199(7) 0.10471(6) 0.0473(5) Uani 1 1 d . A .
O1 O 1.0322(4) 0.0871(3) 0.1610(3) 0.052(2) Uani 1 1 d . A .
O2 O 1.0969(4) 0.1008(3) 0.2505(3) 0.058(2) Uani 1 1 d . A .
O3 O 1.0531(4) 0.0249(3) 0.2505(3) 0.057(2) Uani 1 1 d . A .
O4 O 0.9445(4) -0.0648(3) 0.1598(3) 0.051(2) Uani 1 1 d . A .
O5 O 1.0410(4) -0.0594(3) 0.1981(3) 0.066(3) Uani 1 1 d . A .
O6 O 1.0280(7) 0.2435(4) 0.1819(4) 0.100(4) Uani 1 1 d . A .
O7 O 1.1386(6) 0.2335(4) 0.1581(3) 0.080(3) Uani 1 1 d . A .
O8 O 0.9721(5) 0.1607(4) 0.2324(3) 0.074(3) Uani 1 1 d . A .
O9 O 0.9297(4) 0.0852(4) 0.2308(3) 0.068(3) Uani 1 1 d . A .
O12 O 0.9503(3) 0.0771(3) 0.0901(2) 0.043(2) Uani 1 1 d . . .
O13 O 0.9551(5) -0.0375(5) 0.2914(3) 0.099(4) Uani 1 1 d . . .
O14 O 1.1443(3) 0.0892(3) 0.1087(3) 0.050(2) Uani 1 1 d . . .
O15 O 1.0510(5) 0.2241(4) 0.2885(3) 0.095(4) Uani 1 1 d . . .
N4 N 0.8432(4) 0.0130(3) 0.1882(3) 0.034(2) Uani 1 1 d . A .
N5 N 0.9137(4) 0.0539(3) 0.1220(3) 0.041(2) Uani 1 1 d . A .
N6 N 0.9167(5) -0.0215(5) 0.2559(4) 0.067(3) Uani 1 1 d . A .
N7 N 1.2041(4) 0.1615(3) 0.2183(3) 0.043(2) Uani 1 1 d . A .
N8 N 1.1663(5) 0.1131(4) 0.1453(3) 0.044(3) Uani 1 1 d . A .
N9 N 1.1033(6) 0.2055(4) 0.2644(3) 0.060(3) Uani 1 1 d . A .
C1 C 1.0858(6) 0.0593(5) 0.2668(4) 0.041(3) Uani 1 1 d . . .
C2 C 1.1186(6) 0.0525(6) 0.3137(4) 0.055(4) Uani 1 1 d . A .
C3 C 1.1453(8) 0.0901(6) 0.3374(5) 0.070(4) Uani 1 1 d . . .
H3A H 1.1442 0.1219 0.3242 0.084 Uiso 1 1 calc R A .
C4 C 1.1726(13) 0.0865(9) 0.3771(6) 0.124(9) Uani 1 1 d . A .
H4A H 1.1850 0.1148 0.3938 0.149 Uiso 1 1 calc R . .
C5 C 1.1825(12) 0.0393(12) 0.3934(7) 0.161(13) Uani 1 1 d . . .
H5A H 1.2075 0.0355 0.4203 0.193 Uiso 1 1 calc R A .
C6 C 1.1587(10) -0.0010(9) 0.3733(7) 0.127(8) Uani 1 1 d . A .
H6A H 1.1616 -0.0327 0.3866 0.153 Uiso 1 1 calc R . .
C7 C 1.1279(8) 0.0067(7) 0.3295(6) 0.095(6) Uani 1 1 d . . .
H7A H 1.1143 -0.0209 0.3121 0.114 Uiso 1 1 calc R A .
C11 C 1.0004(6) -0.0836(5) 0.1737(5) 0.055(4) Uani 1 1 d . A .
C12 C 1.0230(7) -0.1330(5) 0.1555(5) 0.064(4) Uani 1 1 d . . .
C13 C 0.9786(8) -0.1656(5) 0.1361(5) 0.072(4) Uani 1 1 d . A .
H13A H 0.9315 -0.1566 0.1331 0.086 Uiso 1 1 calc R . .
C14 C 0.9992(11) -0.2107(5) 0.1208(6) 0.092(5) Uani 1 1 d . . .
H14A H 0.9667 -0.2335 0.1093 0.111 Uiso 1 1 calc R A .
C15 C 1.0679(12) -0.2222(8) 0.1225(7) 0.131(8) Uani 1 1 d . A .
H15A H 1.0830 -0.2531 0.1113 0.157 Uiso 1 1 calc R . .
C16 C 1.1184(10) -0.1880(8) 0.1412(10) 0.161(11) Uani 1 1 d . . .
H16A H 1.1661 -0.1955 0.1422 0.193 Uiso 1 1 calc R A .
C17 C 1.0932(9) -0.1448(6) 0.1571(8) 0.119(8) Uani 1 1 d . A .
H17A H 1.1243 -0.1217 0.1697 0.143 Uiso 1 1 calc R . .
C21 C 1.0866(11) 0.2599(8) 0.1584(6) 0.095(6) Uani 1 1 d . A .
C22 C 1.0835(10) 0.3087(4) 0.1387(4) 0.123(9) Uani 1 1 d G . .
C23 C 1.1398(8) 0.3284(6) 0.1165(5) 0.155(8) Uani 1 1 d G A .
H23A H 1.1817 0.3106 0.1151 0.186 Uiso 1 1 calc R . .
C24 C 1.1346(9) 0.3744(7) 0.0963(5) 0.212(11) Uani 1 1 d G A .
H24A H 1.1730 0.3879 0.0812 0.254 Uiso 1 1 calc R . .
C25 C 1.0732(12) 0.4006(4) 0.0984(5) 0.178(13) Uani 1 1 d G A .
H25A H 1.0696 0.4320 0.0846 0.214 Uiso 1 1 calc R . .
C26 C 1.0169(9) 0.3808(6) 0.1206(6) 0.212(11) Uani 1 1 d G A .
H26A H 0.9749 0.3987 0.1220 0.254 Uiso 1 1 calc R . .
C27 C 1.0221(8) 0.3348(6) 0.1408(5) 0.155(8) Uani 1 1 d G A .
H27A H 0.9837 0.3213 0.1559 0.186 Uiso 1 1 calc R . .
O10 O 1.0397(5) 0.1735(5) 0.1129(3) 0.091(4) Uani 1 1 d . A .
O11' O 1.0477(6) 0.0090(5) 0.1184(5) 0.032(3) Uiso 0.60 1 d P A 1
N1' N 1.0653(8) 0.0643(7) 0.0411(6) 0.032(4) Uiso 0.60 1 d P A 1
N2' N 1.0738(8) -0.0281(6) 0.0944(5) 0.040(4) Uiso 0.60 1 d P A 1
N3' N 1.0450(7) 0.1471(5) 0.0850(5) 0.025(3) Uiso 0.60 1 d P A 1
C28' C 1.0787(8) 0.0210(8) 0.0226(6) 0.025(4) Uiso 0.60 1 d P A 1
C29' C 1.0840(10) 0.0168(9) -0.0242(7) 0.039(5) Uiso 0.60 1 d P A 1
H29A H 1.0921 -0.0136 -0.0388 0.047 Uiso 0.60 1 calc PR A 1
C30' C 1.0770(11) 0.0569(9) -0.0446(9) 0.045(6) Uiso 0.60 1 d P A 1
H30A H 1.0824 0.0541 -0.0759 0.053 Uiso 0.60 1 calc PR A 1
C31' C 1.0627(10) 0.1057(9) -0.0299(7) 0.035(5) Uiso 0.60 1 d P A 1
H31A H 1.0567 0.1331 -0.0492 0.042 Uiso 0.60 1 calc PR A 1
C32' C 1.0588(10) 0.1083(9) 0.0127(8) 0.036(5) Uiso 0.60 1 d P A 1
C33' C 1.0865(11) -0.0249(10) 0.0548(7) 0.041(5) Uiso 0.60 1 d P A 1
C34' C 1.1114(14) -0.0690(10) 0.0341(9) 0.077(9) Uiso 0.60 1 d P A 1
H34A H 1.1160 -0.0951 0.0564 0.115 Uiso 0.60 1 calc PR A 1
H34B H 1.1564 -0.0625 0.0206 0.115 Uiso 0.60 1 calc PR A 1
H34C H 1.0788 -0.0795 0.0110 0.115 Uiso 0.60 1 calc PR A 1
C35' C 1.0482(14) 0.1539(12) 0.0385(11) 0.068(8) Uiso 0.60 1 d P A 1
C36' C 1.0402(15) 0.2009(12) 0.0213(11) 0.080(9) Uiso 0.60 1 d P A 1
H36A H 1.0340 0.2244 0.0457 0.120 Uiso 0.60 1 calc PR A 1
H36B H 0.9998 0.2017 0.0018 0.120 Uiso 0.60 1 calc PR A 1
H36C H 1.0813 0.2098 0.0042 0.120 Uiso 0.60 1 calc PR A 1
O11 O 1.0540(10) -0.0148(8) 0.1273(7) 0.040(5) Uiso 0.40 1 d P A 2
N1 N 1.0559(9) 0.0909(8) 0.0375(7) 0.009(4) Uiso 0.40 1 d P A 2
N2 N 1.0589(9) 0.0177(7) 0.0898(7) 0.020(4) Uiso 0.40 1 d P A 2
N3 N 1.0326(15) 0.1946(11) 0.0836(13) 0.070(9) Uiso 0.40 1 d P A 2
C28 C 1.0706(14) 0.0478(12) 0.0190(11) 0.029(7) Uiso 0.40 1 d P A 2
C29 C 1.0773(17) 0.0395(15) -0.0206(14) 0.046(10) Uiso 0.40 1 d P A 2
H29B H 1.0873 0.0073 -0.0313 0.055 Uiso 0.40 1 calc PR A 2
C30 C 1.0690(12) 0.0817(12) -0.0511(9) 0.022(6) Uiso 0.40 1 d P A 2
H30B H 1.0731 0.0770 -0.0823 0.026 Uiso 0.40 1 calc PR A 2
C31 C 1.0539(18) 0.1330(15) -0.0324(12) 0.061(10) Uiso 0.40 1 d P A 2
H31B H 1.0494 0.1621 -0.0498 0.073 Uiso 0.40 1 calc PR A 2
C32 C 1.0476(16) 0.1312(15) 0.0132(12) 0.040(8) Uiso 0.40 1 d P A 2
C33 C 1.0771(11) 0.0037(9) 0.0505(8) 0.011(5) Uiso 0.40 1 d P A 2
C34 C 1.098(2) -0.0445(15) 0.0387(14) 0.056(11) Uiso 0.40 1 d P A 2
H34D H 1.0965 -0.0658 0.0649 0.084 Uiso 0.40 1 calc PR A 2
H34E H 1.1452 -0.0435 0.0271 0.084 Uiso 0.40 1 calc PR A 2
H34F H 1.0670 -0.0575 0.0158 0.084 Uiso 0.40 1 calc PR A 2
C35 C 1.041(3) 0.179(3) 0.045(2) 0.11(2) Uiso 0.40 1 d P A 2
C36 C 1.025(3) 0.2288(19) 0.0119(16) 0.115(18) Uiso 0.40 1 d P A 2
H36D H 1.0238 0.2588 0.0301 0.173 Uiso 0.40 1 calc PR A 2
H36E H 0.9808 0.2245 -0.0033 0.173 Uiso 0.40 1 calc PR A 2
H36F H 1.0618 0.2316 -0.0102 0.173 Uiso 0.40 1 calc PR A 2
C37 C 0.8095(6) -0.0076(4) 0.2229(4) 0.048(3) Uani 1 1 d . . .
C38 C 0.7384(6) -0.0107(5) 0.2235(5) 0.072(5) Uani 1 1 d . A .
H38A H 0.7156 -0.0246 0.2484 0.086 Uiso 1 1 calc R . .
C39 C 0.7016(6) 0.0060(5) 0.1886(5) 0.060(4) Uani 1 1 d . . .
H39A H 0.6531 0.0017 0.1879 0.073 Uiso 1 1 calc R A .
C40 C 0.7340(6) 0.0291(5) 0.1540(5) 0.060(4) Uani 1 1 d . A .
H40A H 0.7083 0.0435 0.1304 0.072 Uiso 1 1 calc R . .
C41 C 0.8084(6) 0.0311(4) 0.1542(4) 0.048(3) Uani 1 1 d . . .
C42 C 0.8496(7) -0.0258(5) 0.2606(4) 0.054(3) Uani 1 1 d . A .
C43 C 0.8177(6) -0.0460(6) 0.3006(5) 0.075(4) Uani 1 1 d . . .
H43A H 0.8537 -0.0562 0.3216 0.112 Uiso 1 1 calc R A .
H43B H 0.7893 -0.0746 0.2926 0.112 Uiso 1 1 calc R . .
H43C H 0.7887 -0.0208 0.3145 0.112 Uiso 1 1 calc R . .
C44 C 0.8467(5) 0.0556(5) 0.1190(4) 0.049(3) Uani 1 1 d . A .
C45 C 0.8107(6) 0.0840(5) 0.0817(4) 0.063(4) Uani 1 1 d . . .
H45A H 0.8453 0.0977 0.0615 0.094 Uiso 1 1 calc R A .
H45B H 0.7834 0.1109 0.0945 0.094 Uiso 1 1 calc R . .
H45C H 0.7804 0.0617 0.0652 0.094 Uiso 1 1 calc R . .
C46 C 1.2529(5) 0.1397(4) 0.1933(4) 0.038(3) Uani 1 1 d . . .
C47 C 1.3216(6) 0.1403(5) 0.2071(5) 0.059(4) Uani 1 1 d . A .
H47A H 1.3559 0.1243 0.1898 0.071 Uiso 1 1 calc R . .
C48 C 1.3397(7) 0.1648(5) 0.2470(4) 0.059(4) Uani 1 1 d . . .
H48A H 1.3862 0.1657 0.2569 0.071 Uiso 1 1 calc R A .
C49 C 1.2890(6) 0.1870(5) 0.2705(4) 0.056(4) Uani 1 1 d . A .
H49A H 1.3005 0.2037 0.2973 0.067 Uiso 1 1 calc R . .
C50 C 1.2205(7) 0.1861(4) 0.2565(4) 0.048(3) Uani 1 1 d . . .
C51 C 1.2313(5) 0.1144(4) 0.1529(4) 0.033(3) Uani 1 1 d . A .
C52 C 1.2821(6) 0.0906(4) 0.1236(4) 0.049(3) Uani 1 1 d . . .
H52A H 1.2584 0.0752 0.0984 0.073 Uiso 1 1 calc R A .
H52B H 1.3074 0.0654 0.1403 0.073 Uiso 1 1 calc R . .
H52C H 1.3145 0.1155 0.1126 0.073 Uiso 1 1 calc R . .
C53 C 1.1651(7) 0.2088(5) 0.2819(4) 0.051(3) Uani 1 1 d . A .
C54 C 1.1772(7) 0.2310(5) 0.3275(4) 0.067(4) Uani 1 1 d . . .
H54A H 1.1338 0.2444 0.3389 0.100 Uiso 1 1 calc R A .
H54B H 1.2112 0.2576 0.3252 0.100 Uiso 1 1 calc R . .
H54C H 1.1943 0.2056 0.3478 0.100 Uiso 1 1 calc R . .
C55 C 0.9280(7) 0.1300(8) 0.2414(6) 0.093(6) Uani 1 1 d D . .
C56 C 0.866(2) 0.1682(17) 0.2507(18) 0.183(17) Uiso 0.50 1 d PD A 3
H56A H 0.8239 0.1497 0.2586 0.274 Uiso 0.50 1 calc PR A 3
H56B H 0.8567 0.1877 0.2239 0.274 Uiso 0.50 1 calc PR A 3
H56C H 0.8781 0.1902 0.2752 0.274 Uiso 0.50 1 calc PR A 3
C56' C 0.872(2) 0.143(2) 0.2766(14) 0.183(17) Uiso 0.50 1 d PD A 4
H56D H 0.8400 0.1153 0.2798 0.274 Uiso 0.50 1 calc PR A 4
H56E H 0.8462 0.1723 0.2667 0.274 Uiso 0.50 1 calc PR A 4
H56F H 0.8939 0.1499 0.3053 0.274 Uiso 0.50 1 calc PR A 4

loop_
_atom_site_aniso_label
_atom_site_aniso_U_11
_atom_site_aniso_U_22
_atom_site_aniso_U_33
_atom_site_aniso_U_23
_atom_site_aniso_U_13
_atom_site_aniso_U_12
Gd1 0.0200(3) 0.0518(4) 0.0488(4) -0.0036(3) -0.0010(2) -0.0049(3)
Gd2 0.0344(3) 0.0476(4) 0.0562(4) -0.0151(3) -0.0040(3) -0.0009(3)
Mn1 0.0256(9) 0.0665(14) 0.0498(12) -0.0088(10) -0.0031(8) -0.0077(9)
O1 0.039(5) 0.053(5) 0.063(6) -0.006(4) -0.007(4) -0.014(4)
O2 0.050(6) 0.051(6) 0.074(6) -0.014(5) -0.004(5) -0.012(5)
O3 0.045(5) 0.063(6) 0.062(6) 0.001(5) -0.015(4) -0.019(5)
O4 0.028(4) 0.056(6) 0.069(6) 0.002(5) -0.006(4) -0.002(4)
O5 0.034(5) 0.070(7) 0.094(7) -0.006(6) -0.015(5) 0.007(5)
O6 0.145(11) 0.062(7) 0.093(8) -0.016(6) -0.041(8) 0.040(8)
O7 0.087(8) 0.060(7) 0.092(8) 0.026(6) -0.034(7) -0.020(6)
O8 0.050(6) 0.070(7) 0.103(8) -0.029(6) 0.027(6) 0.002(5)
O9 0.043(5) 0.090(8) 0.072(7) -0.032(6) 0.002(5) -0.012(5)
O12 0.024(4) 0.070(6) 0.035(4) 0.013(4) 0.004(3) -0.008(4)
O13 0.052(6) 0.174(12) 0.071(7) 0.033(7) -0.008(6) 0.009(7)
O14 0.024(4) 0.072(6) 0.055(5) -0.029(5) 0.000(4) -0.003(4)
O15 0.086(8) 0.123(10) 0.075(7) -0.052(7) 0.013(6) 0.024(7)
N4 0.021(5) 0.029(5) 0.053(6) -0.002(5) 0.000(4) 0.006(4)
N5 0.029(5) 0.032(6) 0.062(7) -0.006(5) 0.001(5) 0.006(4)
N6 0.028(6) 0.098(9) 0.074(8) -0.005(7) 0.006(6) 0.012(6)
N7 0.032(5) 0.051(6) 0.046(6) -0.021(5) -0.007(5) -0.003(5)
N8 0.038(6) 0.052(7) 0.043(6) -0.016(5) 0.006(5) -0.008(5)
N9 0.073(8) 0.048(7) 0.057(7) -0.017(6) 0.004(6) 0.006(6)
C1 0.025(6) 0.063(9) 0.035(7) -0.008(7) 0.001(5) 0.014(6)
C2 0.040(8) 0.075(11) 0.051(9) 0.005(8) 0.004(6) -0.002(7)
C3 0.084(11) 0.073(11) 0.052(10) -0.027(8) 0.007(8) -0.002(9)
C4 0.18(2) 0.13(2) 0.058(13) 0.001(13) -0.012(13) -0.061(18)
C5 0.14(2) 0.26(4) 0.083(16) -0.07(2) -0.044(14) -0.09(2)
C6 0.096(15) 0.18(2) 0.104(16) 0.070(16) -0.029(13) 0.011(15)
C7 0.054(10) 0.117(16) 0.115(15) 0.010(13) -0.008(10) -0.024(10)
C11 0.023(6) 0.060(10) 0.083(10) 0.028(8) 0.002(7) 0.004(7)
C12 0.062(10) 0.046(9) 0.085(11) -0.010(8) -0.006(8) 0.009(8)
C13 0.068(10) 0.056(10) 0.091(11) 0.003(9) 0.007(9) 0.003(8)
C14 0.121(16) 0.041(10) 0.115(14) -0.027(9) 0.008(12) 0.008(10)
C15 0.121(19) 0.096(16) 0.18(2) -0.058(15) 0.037(16) 0.026(15)
C16 0.058(12) 0.087(16) 0.34(4) 0.02(2) 0.001(17) 0.027(12)
C17 0.063(11) 0.056(11) 0.24(2) -0.003(13) -0.009(13) 0.029(9)
C21 0.096(15) 0.124(19) 0.065(12) -0.033(12) -0.045(11) -0.018(14)
C22 0.19(2) 0.053(12) 0.120(16) -0.011(11) -0.078(16) 0.063(14)
C23 0.21(2) 0.121(15) 0.131(14) 0.019(12) -0.052(13) -0.062(15)
C24 0.32(3) 0.088(14) 0.23(2) 0.058(15) -0.08(2) 0.018(18)
C25 0.31(4) 0.045(13) 0.18(2) 0.019(14) -0.08(2) -0.045(17)
C26 0.32(3) 0.088(14) 0.23(2) 0.058(15) -0.08(2) 0.018(18)
C27 0.21(2) 0.121(15) 0.131(14) 0.019(12) -0.052(13) -0.062(15)
O10 0.078(7) 0.164(12) 0.033(5) 0.012(7) -0.009(5) 0.024(7)
C37 0.053(8) 0.028(7) 0.063(9) 0.000(6) 0.002(7) -0.017(6)
C38 0.010(6) 0.097(12) 0.109(12) 0.015(10) 0.000(7) -0.029(7)
C39 0.011(6) 0.075(10) 0.096(11) -0.021(9) 0.007(7) -0.016(6)
C40 0.020(6) 0.085(11) 0.077(10) -0.025(8) -0.012(6) -0.010(7)
C41 0.037(7) 0.036(8) 0.071(9) 0.007(7) 0.004(7) 0.009(6)
C42 0.048(8) 0.071(10) 0.045(8) -0.003(7) 0.009(6) -0.005(7)
C43 0.035(8) 0.107(13) 0.082(11) -0.008(10) 0.004(7) -0.004(8)
C44 0.013(6) 0.052(8) 0.082(10) -0.023(7) -0.016(6) 0.009(5)
C45 0.028(7) 0.077(10) 0.083(10) 0.009(8) -0.016(7) 0.006(7)
C46 0.024(6) 0.050(8) 0.040(7) -0.003(6) 0.001(5) -0.004(5)
C47 0.022(6) 0.057(9) 0.098(11) -0.016(8) -0.018(7) -0.003(6)
C48 0.052(8) 0.067(9) 0.058(8) -0.015(8) -0.031(7) 0.001(7)
C49 0.037(7) 0.064(9) 0.067(9) -0.026(7) -0.019(7) 0.007(7)
C50 0.061(9) 0.031(7) 0.051(8) -0.004(6) -0.014(7) -0.014(6)
C51 0.019(6) 0.034(7) 0.046(7) -0.001(6) 0.008(5) 0.004(5)
C52 0.046(7) 0.045(8) 0.056(8) -0.007(6) -0.002(6) -0.016(6)
C53 0.049(8) 0.048(8) 0.055(8) -0.002(7) 0.005(7) -0.008(7)
C54 0.078(10) 0.060(9) 0.063(9) -0.024(8) -0.013(8) 0.003(8)
C55 0.019(7) 0.126(17) 0.134(16) -0.043(14) 0.013(9) 0.006(10)

loop_
_atom_type_symbol
_atom_type_description
_atom_type_scat_dispersion_real
_atom_type_scat_dispersion_imag
_atom_type_scat_source
C C 0.0033 0.0016 'International Tables Vol C Tables 4.2.6.8 and 6.1.1.4'
H H 0.0000 0.0000 'International Tables Vol C Tables 4.2.6.8 and 6.1.1.4'
N N 0.0061 0.0033 'International Tables Vol C Tables 4.2.6.8 and 6.1.1.4'
O O 0.0106 0.0060 'International Tables Vol C Tables 4.2.6.8 and 6.1.1.4'
Mn Mn 0.3368 0.7283 'International Tables Vol C Tables 4.2.6.8 and 6.1.1.4'
Gd Gd -0.1653 3.9035 'International Tables Vol C Tables 4.2.6.8 and 6.1.1.4'

loop_
_geom_angle_atom_site_label_1
_geom_angle_atom_site_label_2
_geom_angle_atom_site_label_3
_geom_angle
_geom_angle_site_symmetry_1
_geom_angle_site_symmetry_3
_geom_angle_publ_flag
O1 Gd1 O3 86.3(3) . . ?
O1 Gd1 O9 76.3(3) . . ?
O3 Gd1 O9 77.1(3) . . ?
O1 Gd1 O5 119.5(3) . . ?
O3 Gd1 O5 70.2(3) . . ?
O9 Gd1 O5 141.8(3) . . ?
O1 Gd1 O4 135.6(3) . . ?
O3 Gd1 O4 119.5(3) . . ?
O9 Gd1 O4 140.7(3) . . ?
O5 Gd1 O4 52.4(3) . . ?
O1 Gd1 N5 68.4(3) . . ?
O3 Gd1 N5 152.8(3) . . ?
O9 Gd1 N5 87.1(3) . . ?
O5 Gd1 N5 130.5(3) . . ?
O4 Gd1 N5 86.7(3) . . ?
O1 Gd1 O11' 61.5(4) . . ?
O3 Gd1 O11' 108.5(3) . . ?
O9 Gd1 O11' 136.5(4) . . ?
O5 Gd1 O11' 74.2(4) . . ?
O4 Gd1 O11' 75.5(3) . . ?
N5 Gd1 O11' 68.7(4) . . ?
O1 Gd1 O11 75.2(5) . . ?
O3 Gd1 O11 102.9(5) . . ?
O9 Gd1 O11 151.4(6) . . ?
O5 Gd1 O11 58.5(5) . . ?
O4 Gd1 O11 64.6(5) . . ?
N5 Gd1 O11 80.7(5) . . ?
O11' Gd1 O11 16.0(4) . . ?
O1 Gd1 N6 147.2(3) . . ?
O3 Gd1 N6 72.9(3) . . ?
O9 Gd1 N6 74.6(4) . . ?
O5 Gd1 N6 77.4(3) . . ?
O4 Gd1 N6 77.2(3) . . ?
N5 Gd1 N6 124.2(3) . . ?
O11' Gd1 N6 148.9(4) . . ?
O11 Gd1 N6 133.3(6) . . ?
O1 Gd1 N4 120.7(3) . . ?
O3 Gd1 N4 129.4(3) . . ?
O9 Gd1 N4 70.6(3) . . ?
O5 Gd1 N4 117.0(3) . . ?
O4 Gd1 N4 72.2(3) . . ?
N5 Gd1 N4 62.4(3) . . ?
O11' Gd1 N4 121.8(3) . . ?
O11 Gd1 N4 124.0(5) . . ?
N6 Gd1 N4 61.9(3) . . ?
O1 Gd1 C11 130.4(3) . . ?
O3 Gd1 C11 95.4(4) . . ?
O9 Gd1 C11 152.3(3) . . ?
O5 Gd1 C11 26.1(3) . . ?
O4 Gd1 C11 26.4(3) . . ?
N5 Gd1 C11 108.3(3) . . ?
O11' Gd1 C11 71.2(4) . . ?
O11 Gd1 C11 56.0(6) . . ?
N6 Gd1 C11 77.7(4) . . ?
N4 Gd1 C11 95.8(3) . . ?
O1 Gd1 Mn1 28.43(19) . . ?
O3 Gd1 Mn1 107.3(2) . . ?
O9 Gd1 Mn1 99.6(2) . . ?
O5 Gd1 Mn1 108.3(2) . . ?
O4 Gd1 Mn1 107.35(18) . . ?
N5 Gd1 Mn1 53.4(2) . . ?
O11' Gd1 Mn1 36.9(3) . . ?
O11 Gd1 Mn1 52.6(5) . . ?
N6 Gd1 Mn1 174.1(3) . . ?
N4 Gd1 Mn1 115.5(2) . . ?
C11 Gd1 Mn1 108.0(3) . . ?
O1 Gd2 O8 84.5(3) . . ?
O1 Gd2 O2 78.7(3) . . ?
O8 Gd2 O2 76.8(3) . . ?
O1 Gd2 O10 69.7(4) . . ?
O8 Gd2 O10 103.8(3) . . ?
O2 Gd2 O10 148.1(4) . . ?
O1 Gd2 O6 125.7(3) . . ?
O8 Gd2 O6 73.5(4) . . ?
O2 Gd2 O6 138.4(3) . . ?
O10 Gd2 O6 68.6(4) . . ?
O1 Gd2 N8 68.3(3) . . ?
O8 Gd2 N8 151.3(3) . . ?
O2 Gd2 N8 88.6(3) . . ?
O10 Gd2 N8 75.9(3) . . ?
O6 Gd2 N8 129.8(4) . . ?
O1 Gd2 O7 133.0(3) . . ?
O8 Gd2 O7 125.9(4) . . ?
O2 Gd2 O7 137.1(3) . . ?
O10 Gd2 O7 68.6(4) . . ?
O6 Gd2 O7 53.5(4) . . ?
N8 Gd2 O7 81.3(3) . . ?
O1 Gd2 N9 145.3(3) . . ?
O8 Gd2 N9 73.8(4) . . ?
O2 Gd2 N9 70.3(3) . . ?
O10 Gd2 N9 141.2(4) . . ?
O6 Gd2 N9 73.9(3) . . ?
N8 Gd2 N9 124.5(3) . . ?
O7 Gd2 N9 81.5(3) . . ?
O1 Gd2 N7 120.1(3) . . ?
O8 Gd2 N7 130.9(3) . . ?
O2 Gd2 N7 68.8(3) . . ?
O10 Gd2 N7 124.0(3) . . ?
O6 Gd2 N7 111.6(4) . . ?
N8 Gd2 N7 62.2(3) . . ?
O7 Gd2 N7 69.7(3) . . ?
N9 Gd2 N7 62.4(3) . . ?
O1 Gd2 C21 132.5(3) . . ?
O8 Gd2 C21 102.2(5) . . ?
O2 Gd2 C21 148.8(3) . . ?
O10 Gd2 C21 63.0(4) . . ?
O6 Gd2 C21 28.8(4) . . ?
N8 Gd2 C21 103.0(5) . . ?
O7 Gd2 C21 25.0(4) . . ?
N9 Gd2 C21 79.4(4) . . ?
N7 Gd2 C21 90.9(4) . . ?
O1 Gd2 Mn1 27.9(2) . . ?
O8 Gd2 Mn1 105.5(2) . . ?
O2 Gd2 Mn1 101.2(2) . . ?
O10 Gd2 Mn1 47.3(3) . . ?
O6 Gd2 Mn1 114.3(2) . . ?
N8 Gd2 Mn1 52.9(2) . . ?
O7 Gd2 Mn1 105.2(2) . . ?
N9 Gd2 Mn1 171.5(2) . . ?
N7 Gd2 Mn1 114.6(2) . . ?
C21 Gd2 Mn1 108.9(3) . . ?
O1 Mn1 N2 110.0(7) . . ?
O1 Mn1 N3' 103.5(5) . . ?
N2 Mn1 N3' 146.5(8) . . ?
O1 Mn1 O14 95.7(3) . . ?
N2 Mn1 O14 89.3(6) . . ?
N3' Mn1 O14 86.7(5) . . ?
O1 Mn1 O12 93.6(3) . . ?
N2 Mn1 O12 90.1(6) . . ?
N3' Mn1 O12 88.5(5) . . ?
O14 Mn1 O12 170.3(3) . . ?
O1 Mn1 N1' 170.7(6) . . ?
N2 Mn1 N1' 60.7(8) . . ?
N3' Mn1 N1' 85.8(7) . . ?
O14 Mn1 N1' 84.6(5) . . ?
O12 Mn1 N1' 86.7(5) . . ?
O1 Mn1 O11' 83.1(5) . . ?
N2 Mn1 O11' 27.0(6) . . ?
N3' Mn1 O11' 173.1(6) . . ?
O14 Mn1 O11' 94.7(4) . . ?
O12 Mn1 O11' 89.1(4) . . ?
N1' Mn1 O11' 87.6(6) . . ?
O1 Mn1 N1 167.6(7) . . ?
N2 Mn1 N1 81.8(9) . . ?
N3' Mn1 N1 64.8(8) . . ?
O14 Mn1 N1 87.9(5) . . ?
O12 Mn1 N1 82.4(5) . . ?
N1' Mn1 N1 21.4(5) . . ?
O11' Mn1 N1 108.4(7) . . ?
O1 Mn1 O10 79.2(3) . . ?
N2 Mn1 O10 170.4(7) . . ?
N3' Mn1 O10 24.3(5) . . ?
O14 Mn1 O10 87.0(3) . . ?
O12 Mn1 O10 92.0(3) . . ?
N1' Mn1 O10 110.1(6) . . ?
O11' Mn1 O10 162.3(4) . . ?
N1 Mn1 O10 89.2(6) . . ?
O1 Mn1 Gd1 39.6(3) . . ?
N2 Mn1 Gd1 75.4(6) . . ?
N3' Mn1 Gd1 135.8(4) . . ?
O14 Mn1 Gd1 114.3(3) . . ?
O12 Mn1 Gd1 74.9(2) . . ?
N1' Mn1 Gd1 132.2(5) . . ?
O11' Mn1 Gd1 49.3(4) . . ?
N1 Mn1 Gd1 147.5(5) . . ?
O10 Mn1 Gd1 114.2(2) . . ?
O1 Mn1 Gd2 38.9(2) . . ?
N2 Mn1 Gd2 139.3(6) . . ?
N3' Mn1 Gd2 70.5(5) . . ?
O14 Mn1 Gd2 73.8(2) . . ?
O12 Mn1 Gd2 112.4(2) . . ?
N1' Mn1 Gd2 148.5(5) . . ?
O11' Mn1 Gd2 116.3(4) . . ?
N1 Mn1 Gd2 132.5(6) . . ?
O10 Mn1 Gd2 47.4(2) . . ?
Gd1 Mn1 Gd2 78.50(4) . . ?
Mn1 O1 Gd1 112.0(4) . . ?
Mn1 O1 Gd2 113.2(4) . . ?
Gd1 O1 Gd2 134.7(4) . . ?
C1 O2 Gd2 148.5(8) . . ?
C1 O3 Gd1 133.2(8) . . ?
C11 O4 Gd1 92.1(8) . . ?
C11 O5 Gd1 93.9(7) . . ?
C21 O6 Gd2 92.5(11) . . ?
C21 O7 Gd2 94.2(12) . . ?
C55 O8 Gd2 134.4(10) . . ?
C55 O9 Gd1 151.3(10) . . ?
N5 O12 Mn1 112.6(6) . . ?
N8 O14 Mn1 114.5(6) . . ?
C41 N4 C37 120.2(10) . . ?
C41 N4 Gd1 119.7(7) . . ?
C37 N4 Gd1 120.1(8) . . ?
C44 N5 O12 117.5(10) . . ?
C44 N5 Gd1 123.0(8) . . ?
O12 N5 Gd1 119.0(6) . . ?
C42 N6 O13 115.2(11) . . ?
C42 N6 Gd1 124.9(9) . . ?
O13 N6 Gd1 119.8(7) . . ?
C46 N7 C50 121.4(10) . . ?
C46 N7 Gd2 119.0(7) . . ?
C50 N7 Gd2 119.6(8) . . ?
C51 N8 O14 118.0(9) . . ?
C51 N8 Gd2 124.1(7) . . ?
O14 N8 Gd2 117.7(6) . . ?
C53 N9 O15 116.7(11) . . ?
C53 N9 Gd2 123.6(9) . . ?
O15 N9 Gd2 119.4(8) . . ?
O3 C1 O2 128.3(11) . . ?
O3 C1 C2 118.7(12) . . ?
O2 C1 C2 113.0(12) . . ?
C7 C2 C3 117.6(15) . . ?
C7 C2 C1 119.0(14) . . ?
C3 C2 C1 123.0(14) . . ?
C4 C3 C2 125.4(18) . . ?
C4 C3 H3A 117.3 . . ?
C2 C3 H3A 117.3 . . ?
C3 C4 C5 117(2) . . ?
C3 C4 H4A 121.7 . . ?
C5 C4 H4A 121.7 . . ?
C6 C5 C4 124(2) . . ?
C6 C5 H5A 118.2 . . ?
C4 C5 H5A 118.2 . . ?
C5 C6 C7 116(2) . . ?
C5 C6 H6A 122.2 . . ?
C7 C6 H6A 122.2 . . ?
C2 C7 C6 120.4(18) . . ?
C2 C7 H7A 119.8 . . ?
C6 C7 H7A 119.8 . . ?
O5 C11 O4 121.1(13) . . ?
O5 C11 C12 119.3(11) . . ?
O4 C11 C12 119.1(13) . . ?
O5 C11 Gd1 60.0(7) . . ?
O4 C11 Gd1 61.6(7) . . ?
C12 C11 Gd1 165.4(9) . . ?
C13 C12 C17 118.6(14) . . ?
C13 C12 C11 122.9(13) . . ?
C17 C12 C11 118.4(14) . . ?
C14 C13 C12 122.4(16) . . ?
C14 C13 H13A 118.8 . . ?
C12 C13 H13A 118.8 . . ?
C13 C14 C15 118.6(17) . . ?
C13 C14 H14A 120.7 . . ?
C15 C14 H14A 120.7 . . ?
C14 C15 C16 121.4(17) . . ?
C14 C15 H15A 119.3 . . ?
C16 C15 H15A 119.3 . . ?
C17 C16 C15 116.2(17) . . ?
C17 C16 H16A 121.9 . . ?
C15 C16 H16A 121.9 . . ?
C16 C17 C12 122.6(18) . . ?
C16 C17 H17A 118.7 . . ?
C12 C17 H17A 118.7 . . ?
O7 C21 O6 118.6(19) . . ?
O7 C21 C22 123.9(19) . . ?
O6 C21 C22 117.4(18) . . ?
O7 C21 Gd2 60.9(11) . . ?
O6 C21 Gd2 58.7(9) . . ?
C22 C21 Gd2 172.7(11) . . ?
C23 C22 C27 120.0 . . ?
C23 C22 C21 121.2(16) . . ?
C27 C22 C21 118.8(16) . . ?
C24 C23 C22 120.0 . . ?
C24 C23 H23A 120.0 . . ?
C22 C23 H23A 120.0 . . ?
C23 C24 C25 120.0 . . ?
C23 C24 H24A 120.0 . . ?
C25 C24 H24A 120.0 . . ?
C26 C25 C24 120.0 . . ?
C26 C25 H25A 120.0 . . ?
C24 C25 H25A 120.0 . . ?
C27 C26 C25 120.0 . . ?
C27 C26 H26A 120.0 . . ?
C25 C26 H26A 120.0 . . ?
C26 C27 C22 120.0 . . ?
C26 C27 H27A 120.0 . . ?
C22 C27 H27A 120.0 . . ?
N3 O10 N3' 74.4(19) . . ?
N3 O10 Mn1 118(2) . . ?
N3' O10 Mn1 43.8(9) . . ?
N3 O10 Gd2 155(2) . . ?
N3' O10 Gd2 125.8(11) . . ?
Mn1 O10 Gd2 85.3(4) . . ?
N2' O11' Mn1 129.0(12) . . ?
N2' O11' Gd1 137.1(12) . . ?
Mn1 O11' Gd1 93.8(5) . . ?
C28' N1' C32' 119.4(19) . . ?
C28' N1' Mn1 130.5(14) . . ?
C32' N1' Mn1 110.1(15) . . ?
C33' N2' O11' 123.4(19) . . ?
O10 N3' C35' 132.1(19) . . ?
O10 N3' Mn1 111.9(12) . . ?
C35' N3' Mn1 116.0(17) . . ?
N1' C28' C29' 120(2) . . ?
N1' C28' C33' 117.2(19) . . ?
C29' C28' C33' 122.5(18) . . ?
C30' C29' C28' 114(2) . . ?
C30' C29' H29A 122.9 . . ?
C28' C29' H29A 122.9 . . ?
C29' C30' C31' 132(3) . . ?
C29' C30' H30A 113.8 . . ?
C31' C30' H30A 113.8 . . ?
C32' C31' C30' 112(2) . . ?
C32' C31' H31A 124.1 . . ?
C30' C31' H31A 124.1 . . ?
C31' C32' C35' 125(3) . . ?
C31' C32' N1' 122(2) . . ?
C35' C32' N1' 113(2) . . ?
N2' C33' C34' 116(2) . . ?
N2' C33' C28' 129(2) . . ?
C34' C33' C28' 115(2) . . ?
C33' C34' H34A 109.5 . . ?
C33' C34' H34B 109.5 . . ?
H34A C34' H34B 109.5 . . ?
C33' C34' H34C 109.5 . . ?
H34A C34' H34C 109.5 . . ?
H34B C34' H34C 109.5 . . ?
C36' C35' N3' 119(3) . . ?
C36' C35' C32' 126(3) . . ?
N3' C35' C32' 115(2) . . ?
C35' C36' H36A 109.5 . . ?
C35' C36' H36B 109.5 . . ?
H36A C36' H36B 109.5 . . ?
C35' C36' H36C 109.5 . . ?
H36A C36' H36C 109.5 . . ?
H36B C36' H36C 109.5 . . ?
N2 O11 Gd1 113.1(15) . . ?
C28 N1 C32 121(3) . . ?
C28 N1 Mn1 109(2) . . ?
C32 N1 Mn1 129(2) . . ?
C33 N2 O11 124(2) . . ?
C33 N2 Mn1 123.0(18) . . ?
O11 N2 Mn1 112.9(16) . . ?
O10 N3 C35 125(5) . . ?
C29 C28 N1 127(3) . . ?
C29 C28 C33 117(4) . . ?
N1 C28 C33 117(3) . . ?
C28 C29 C30 117(3) . . ?
C28 C29 H29B 121.6 . . ?
C30 C29 H29B 121.6 . . ?
C29 C30 C31 120(3) . . ?
C29 C30 H30B 120.1 . . ?
C31 C30 H30B 120.1 . . ?
C32 C31 C30 111(4) . . ?
C32 C31 H31B 124.7 . . ?
C30 C31 H31B 124.7 . . ?
N1 C32 C31 125(4) . . ?
N1 C32 C35 110(4) . . ?
C31 C32 C35 124(4) . . ?
N2 C33 C34 126(3) . . ?
N2 C33 C28 108(2) . . ?
C34 C33 C28 126(3) . . ?
C33 C34 H34D 109.5 . . ?
C33 C34 H34E 109.5 . . ?
H34D C34 H34E 109.5 . . ?
C33 C34 H34F 109.5 . . ?
H34D C34 H34F 109.5 . . ?
H34E C34 H34F 109.5 . . ?
N3 C35 C32 146(6) . . ?
N3 C35 C36 105(5) . . ?
C32 C35 C36 108(5) . . ?
C35 C36 H36D 109.5 . . ?
C35 C36 H36E 109.5 . . ?
H36D C36 H36E 109.5 . . ?
C35 C36 H36F 109.5 . . ?
H36D C36 H36F 109.5 . . ?
H36E C36 H36F 109.5 . . ?
N4 C37 C38 121.4(12) . . ?
N4 C37 C42 118.6(11) . . ?
C38 C37 C42 120.0(12) . . ?
C39 C38 C37 119.7(13) . . ?
C39 C38 H38A 120.1 . . ?
C37 C38 H38A 120.1 . . ?
C38 C39 C40 120.2(11) . . ?
C38 C39 H39A 119.9 . . ?
C40 C39 H39A 119.9 . . ?
C39 C40 C41 118.3(12) . . ?
C39 C40 H40A 120.8 . . ?
C41 C40 H40A 120.8 . . ?
N4 C41 C40 120.0(11) . . ?
N4 C41 C44 118.2(10) . . ?
C40 C41 C44 121.7(12) . . ?
N6 C42 C37 114.5(11) . . ?
N6 C42 C43 122.8(12) . . ?
C37 C42 C43 122.6(11) . . ?
C42 C43 H43A 109.5 . . ?
C42 C43 H43B 109.5 . . ?
H43A C43 H43B 109.5 . . ?
C42 C43 H43C 109.5 . . ?
H43A C43 H43C 109.5 . . ?
H43B C43 H43C 109.5 . . ?
N5 C44 C41 116.4(11) . . ?
N5 C44 C45 121.5(12) . . ?
C41 C44 C45 122.1(10) . . ?
C44 C45 H45A 109.5 . . ?
C44 C45 H45B 109.5 . . ?
H45A C45 H45B 109.5 . . ?
C44 C45 H45C 109.5 . . ?
H45A C45 H45C 109.5 . . ?
H45B C45 H45C 109.5 . . ?
N7 C46 C47 120.1(11) . . ?
N7 C46 C51 118.1(9) . . ?
C47 C46 C51 121.8(11) . . ?
C46 C47 C48 119.5(12) . . ?
C46 C47 H47A 120.3 . . ?
C48 C47 H47A 120.3 . . ?
C49 C48 C47 118.2(12) . . ?
C49 C48 H48A 120.9 . . ?
C47 C48 H48A 120.9 . . ?
C48 C49 C50 121.8(12) . . ?
C48 C49 H49A 119.1 . . ?
C50 C49 H49A 119.1 . . ?
N7 C50 C49 119.0(12) . . ?
N7 C50 C53 118.5(11) . . ?
C49 C50 C53 122.5(11) . . ?
N8 C51 C46 116.3(9) . . ?
N8 C51 C52 122.9(10) . . ?
C46 C51 C52 120.8(9) . . ?
C51 C52 H52A 109.5 . . ?
C51 C52 H52B 109.5 . . ?
H52A C52 H52B 109.5 . . ?
C51 C52 H52C 109.5 . . ?
H52A C52 H52C 109.5 . . ?
H52B C52 H52C 109.5 . . ?
N9 C53 C50 115.9(11) . . ?
N9 C53 C54 121.9(12) . . ?
C50 C53 C54 122.1(12) . . ?
C53 C54 H54A 109.5 . . ?
C53 C54 H54B 109.5 . . ?
H54A C54 H54B 109.5 . . ?
C53 C54 H54C 109.5 . . ?
H54A C54 H54C 109.5 . . ?
H54B C54 H54C 109.5 . . ?
O8 C55 O9 125.5(14) . . ?
O8 C55 C56' 119(3) . . ?
O9 C55 C56' 114(3) . . ?
O8 C55 C56 97(2) . . ?
O9 C55 C56 133(2) . . ?
C56' C55 C56 38(2) . . ?
C55 C56 H56A 109.5 . . ?
C55 C56 H56B 109.5 . . ?
H56A C56 H56B 109.5 . . ?
C55 C56 H56C 109.5 . . ?
H56A C56 H56C 109.5 . . ?
H56B C56 H56C 109.5 . . ?
C55 C56' H56D 109.5 . . ?
C55 C56' H56E 109.5 . . ?
H56D C56' H56E 109.5 . . ?
C55 C56' H56F 109.5 . . ?
H56D C56' H56F 109.5 . . ?
H56E C56' H56F 109.5 . . ?

loop_
_geom_bond_atom_site_label_1
_geom_bond_atom_site_label_2
_geom_bond_distance
_geom_bond_site_symmetry_2
_geom_bond_publ_flag
Gd1 O1 2.309(8) . ?
Gd1 O3 2.372(8) . ?
Gd1 O9 2.381(10) . ?
Gd1 O5 2.474(9) . ?
Gd1 O4 2.507(8) . ?
Gd1 N5 2.543(9) . ?
Gd1 O11' 2.551(13) . ?
Gd1 O11 2.56(2) . ?
Gd1 N6 2.568(11) . ?
Gd1 N4 2.598(8) . ?
Gd1 C11 2.850(14) . ?
Gd1 Mn1 3.358(2) . ?
Gd2 O1 2.317(7) . ?
Gd2 O8 2.378(9) . ?
Gd2 O2 2.399(10) . ?
Gd2 O10 2.504(9) . ?
Gd2 O6 2.505(10) . ?
Gd2 N8 2.551(9) . ?
Gd2 O7 2.565(9) . ?
Gd2 N9 2.581(10) . ?
Gd2 N7 2.599(9) . ?
Gd2 C21 2.93(2) . ?
Gd2 Mn1 3.3896(19) . ?
Mn1 O1 1.724(8) . ?
Mn1 N2 1.815(19) . ?
Mn1 N3' 1.864(13) . ?
Mn1 O14 1.903(7) . ?
Mn1 O12 1.932(7) . ?
Mn1 N1' 2.005(18) . ?
Mn1 O11' 2.022(15) . ?
Mn1 N1 2.04(2) . ?
Mn1 O10 2.500(13) . ?
O2 C1 1.248(14) . ?
O3 C1 1.229(14) . ?
O4 C11 1.268(13) . ?
O5 C11 1.259(15) . ?
O6 C21 1.41(2) . ?
O7 C21 1.24(2) . ?
O8 C55 1.225(19) . ?
O9 C55 1.258(19) . ?
O12 N5 1.350(11) . ?
O13 N6 1.371(13) . ?
O14 N8 1.346(11) . ?
O15 N9 1.347(13) . ?
N4 C41 1.318(14) . ?
N4 C37 1.354(14) . ?
N5 C44 1.306(12) . ?
N6 C42 1.316(15) . ?
N7 C46 1.349(13) . ?
N7 C50 1.364(14) . ?
N8 C51 1.282(13) . ?
N9 C53 1.313(15) . ?
C1 C2 1.559(17) . ?
C2 C7 1.34(2) . ?
C2 C3 1.349(18) . ?
C3 C4 1.31(2) . ?
C3 H3A 0.9500 . ?
C4 C5 1.39(3) . ?
C4 H4A 0.9500 . ?
C5 C6 1.33(3) . ?
C5 H5A 0.9500 . ?
C6 C7 1.46(2) . ?
C6 H6A 0.9500 . ?
C7 H7A 0.9500 . ?
C11 C12 1.514(18) . ?
C12 C13 1.367(18) . ?
C12 C17 1.40(2) . ?
C13 C14 1.367(18) . ?
C13 H13A 0.9500 . ?
C14 C15 1.37(2) . ?
C14 H14A 0.9500 . ?
C15 C16 1.46(3) . ?
C15 H15A 0.9500 . ?
C16 C17 1.36(2) . ?
C16 H16A 0.9500 . ?
C17 H17A 0.9500 . ?
C21 C22 1.45(2) . ?
C22 C23 1.3900 . ?
C22 C27 1.3900 . ?
C23 C24 1.3900 . ?
C23 H23A 0.9500 . ?
C24 C25 1.3900 . ?
C24 H24A 0.9500 . ?
C25 C26 1.3900 . ?
C25 H25A 0.9500 . ?
C26 C27 1.3900 . ?
C26 H26A 0.9500 . ?
C27 H27A 0.9500 . ?
O10 N3 1.06(3) . ?
O10 N3' 1.110(14) . ?
O11' N2' 1.339(19) . ?
N1' C28' 1.32(3) . ?
N1' C32' 1.47(3) . ?
N2' C33' 1.22(2) . ?
N3' C35' 1.41(3) . ?
C28' C29' 1.42(3) . ?
C28' C33' 1.59(3) . ?
C29' C30' 1.26(4) . ?
C29' H29A 0.9500 . ?
C30' C31' 1.43(3) . ?
C30' H30A 0.9500 . ?
C31' C32' 1.28(3) . ?
C31' H31A 0.9500 . ?
C32' C35' 1.47(4) . ?
C33' C34' 1.43(3) . ?
C34' H34A 0.9800 . ?
C34' H34B 0.9800 . ?
C34' H34C 0.9800 . ?
C35' C36' 1.39(4) . ?
C36' H36A 0.9800 . ?
C36' H36B 0.9800 . ?
C36' H36C 0.9800 . ?
O11 N2 1.44(3) . ?
N1 C28 1.33(4) . ?
N1 C32 1.33(4) . ?
N2 C33 1.29(3) . ?
N3 C35 1.24(6) . ?
C28 C29 1.22(4) . ?
C28 C33 1.53(4) . ?
C29 C30 1.48(5) . ?
C29 H29B 0.9500 . ?
C30 C31 1.53(5) . ?
C30 H30B 0.9500 . ?
C31 C32 1.38(5) . ?
C31 H31B 0.9500 . ?
C32 C35 1.62(7) . ?
C33 C34 1.41(5) . ?
C34 H34D 0.9800 . ?
C34 H34E 0.9800 . ?
C34 H34F 0.9800 . ?
C35 C36 1.70(8) . ?
C36 H36D 0.9800 . ?
C36 H36E 0.9800 . ?
C36 H36F 0.9800 . ?
C37 C38 1.383(16) . ?
C37 C42 1.461(17) . ?
C38 C39 1.347(18) . ?
C38 H38A 0.9500 . ?
C39 C40 1.370(18) . ?
C39 H39A 0.9500 . ?
C40 C41 1.446(16) . ?
C40 H40A 0.9500 . ?
C41 C44 1.457(16) . ?
C42 C43 1.463(17) . ?
C43 H43A 0.9800 . ?
C43 H43B 0.9800 . ?
C43 H43C 0.9800 . ?
C44 C45 1.529(16) . ?
C45 H45A 0.9800 . ?
C45 H45B 0.9800 . ?
C45 H45C 0.9800 . ?
C46 C47 1.396(15) . ?
C46 C51 1.457(15) . ?
C47 C48 1.415(17) . ?
C47 H47A 0.9500 . ?
C48 C49 1.356(17) . ?
C48 H48A 0.9500 . ?
C49 C50 1.395(16) . ?
C49 H49A 0.9500 . ?
C50 C53 1.459(16) . ?
C51 C52 1.474(14) . ?
C52 H52A 0.9800 . ?
C52 H52B 0.9800 . ?
C52 H52C 0.9800 . ?
C53 C54 1.515(16) . ?
C54 H54A 0.9800 . ?
C54 H54B 0.9800 . ?
C54 H54C 0.9800 . ?
C55 C56' 1.562(19) . ?
C55 C56 1.619(19) . ?
C56 H56A 0.9800 . ?
C56 H56B 0.9800 . ?
C56 H56C 0.9800 . ?
C56' H56D 0.9800 . ?
C56' H56E 0.9800 . ?
C56' H56F 0.9800 . ?
